data_2213065
loop_
_publ_author_name
'Ng, Seik Weng'

_publ_section_title
;\m-Hydrogenarsenato-\k^2^<i>O</i>:<i>O</i>'-di-\m-oxo-\k^4^<i>O</i>:<i>O</i>-bis[oxo(1,10-phenanthroline-\k^2^<i>N</i>,<i>N</i>')vanadium(V)]
 monohydrate
;
_journal_coeditor_code XU2216
_journal_issue 4
_journal_name_full 'Acta Crystallographica Section E'
_journal_page_first m997
_journal_page_last m998
_journal_paper_doi 10.1107/S1600536807010082
_journal_volume 63
_journal_year 2007
_chemical_formula_iupac '[V2 O4 (H As O4) (C12 H8 N2)2], H2 O'
_chemical_formula_moiety 'C24 H17 As N4 O8 V2, H2 O'
_chemical_formula_sum 'C24 H19 As N4 O9 V2'
_chemical_formula_weight 684.23
_chemical_name_systematic
;
\m-Hydrogenarsenato-\k^2^O:O'-di-\m-oxo-\k^4^O:O-bis[oxo(1,10-
phenanthroline-\k^2^N,N')vanadium(V)] monohydrate
;
_space_group_IT_number 14
_symmetry_cell_setting monoclinic
_symmetry_space_group_name_Hall '-P 2yn'
_symmetry_space_group_name_H-M 'P 1 21/n 1'
_atom_sites_solution_hydrogens geom
_atom_sites_solution_primary direct
_atom_sites_solution_secondary difmap
_audit_creation_method SHELXL-97
_cell_angle_alpha 90.00
_cell_angle_beta 102.333(3)
_cell_angle_gamma 90.00
_cell_formula_units_Z 4
_cell_length_a 9.175(2)
_cell_length_b 18.638(5)
_cell_length_c 14.482(4)
_cell_measurement_reflns_used 7834
_cell_measurement_temperature 295(2)
_cell_measurement_theta_max 27.5
_cell_measurement_theta_min 2.5
_cell_volume 2419.3(11)
_computing_cell_refinement CrystalClear
_computing_data_collection 'CrystalClear (Rigaku Corporation, 2000)'
_computing_data_reduction CrystalClear
_computing_molecular_graphics 'X-SEED (Barbour, 2001)'
_computing_publication_material 'publCIF (Westrip, 2007)'
_computing_structure_refinement 'SHELXL97 (Sheldrick, 1997)'
_computing_structure_solution 'atomic coordinates from published structure'
_diffrn_ambient_temperature 295(2)
_diffrn_measured_fraction_theta_full 1.00
_diffrn_measured_fraction_theta_max 1.00
_diffrn_measurement_device_type 'Rigaku Mercury'
_diffrn_measurement_method \w
_diffrn_radiation_monochromator graphite
_diffrn_radiation_source 'medium-focus sealed tube'
_diffrn_radiation_type MoK\a
_diffrn_radiation_wavelength 0.71073
_diffrn_reflns_av_R_equivalents 0.031
_diffrn_reflns_av_sigmaI/netI 0.032
_diffrn_reflns_limit_h_max 11
_diffrn_reflns_limit_h_min -11
_diffrn_reflns_limit_k_max 24
_diffrn_reflns_limit_k_min -24
_diffrn_reflns_limit_l_max 18
_diffrn_reflns_limit_l_min -18
_diffrn_reflns_number 18641
_diffrn_reflns_theta_full 27.5
_diffrn_reflns_theta_max 27.5
_diffrn_reflns_theta_min 2.5
_diffrn_standards_decay_% 0
_diffrn_standards_interval_count 0
_diffrn_standards_interval_time 0
_diffrn_standards_number 0
_exptl_absorpt_coefficient_mu 2.195
_exptl_absorpt_correction_T_max 0.803
_exptl_absorpt_correction_T_min 0.717
_exptl_absorpt_correction_type multi-scan
_exptl_absorpt_process_details '(Jacobson, 1998)'
_exptl_crystal_colour Yellow--green
_exptl_crystal_density_diffrn 1.879
_exptl_crystal_density_method 'not measured'
_exptl_crystal_description Prism
_exptl_crystal_F_000 1368
_exptl_crystal_size_max 0.45
_exptl_crystal_size_mid 0.13
_exptl_crystal_size_min 0.10
_refine_diff_density_max 0.65
_refine_diff_density_min -0.91
_refine_ls_extinction_method none
_refine_ls_goodness_of_fit_ref 1.24
_refine_ls_hydrogen_treatment constr
_refine_ls_matrix_type full
_refine_ls_number_parameters 363
_refine_ls_number_reflns 5517
_refine_ls_number_restraints 6
_refine_ls_restrained_S_all 1.24
_refine_ls_R_factor_all 0.054
_refine_ls_R_factor_gt 0.050
_refine_ls_shift/su_max 0.001
_refine_ls_shift/su_mean 0.000
_refine_ls_structure_factor_coef Fsqd
_refine_ls_weighting_details 'calc w=1/[\s^2^(Fo^2^)+(0.0158P)^2^+13.118P] where P=(Fo^2^+2Fc^2^)/3'
_refine_ls_weighting_scheme calc
_refine_ls_wR_factor_gt 0.111
_refine_ls_wR_factor_ref 0.113
_reflns_number_gt 5151
_reflns_number_total 5517
_reflns_threshold_expression I>2\s(I)
_cod_data_source_file xu2216.cif
_cod_data_source_block I
_cod_original_cell_volume 2419.0(10)
_cod_original_sg_symbol_H-M 'P 21/n'
_cod_database_code 2213065
_cod_database_fobs_code 2213065

loop_
_symmetry_equiv_pos_as_xyz
'x, y, z'
'-x+1/2, y+1/2, -z+1/2'
'-x, -y, -z'
'x-1/2, -y-1/2, z-1/2'

loop_
_atom_site_type_symbol
_atom_site_label
_atom_site_fract_x
_atom_site_fract_y
_atom_site_fract_z
_atom_site_U_iso_or_equiv
_atom_site_adp_type
_atom_site_calc_flag
_atom_site_refinement_flags
_atom_site_occupancy
_atom_site_disorder_assembly
_atom_site_disorder_group
As As1 0.71488(5) 0.49891(2) 0.41755(3) 0.01240(10) Uani d . 1 . .
V V1 0.71507(8) 0.48151(4) 0.19344(5) 0.0146(2) Uani d . 1 . .
V V2 0.68297(8) 0.34485(4) 0.30780(5) 0.0136(2) Uani d . 1 . .
O O1 0.8636(3) 0.5141(2) 0.5051(2) 0.0218(7) Uani d . 1 . .
O O2 0.5651(3) 0.5401(2) 0.4433(2) 0.0189(6) Uani d . 1 . .
O O3 0.6744(3) 0.4102(2) 0.4076(2) 0.0171(6) Uani d . 1 . .
O O4 0.7488(4) 0.5293(2) 0.3142(2) 0.0182(6) Uani d . 1 . .
O O5 0.7396(4) 0.2733(2) 0.3684(2) 0.0223(7) Uani d . 1 . .
O O6 0.8279(3) 0.3767(2) 0.2689(2) 0.0166(6) Uani d . 1 . .
O O7 0.5698(3) 0.4295(2) 0.1992(2) 0.0178(6) Uani d . 1 . .
O O8 0.6495(4) 0.5477(2) 0.1255(2) 0.0213(7) Uani d . 1 . .
O O1w 0.9109(6) 0.1756(3) 0.2749(5) 0.077(2) Uani d U 1 . .
N N1 0.7692(4) 0.4237(2) 0.0762(2) 0.0177(7) Uani d . 1 . .
N N2 0.9576(4) 0.4974(2) 0.2056(2) 0.0151(7) Uani d . 1 . .
N N3 0.6018(4) 0.2786(2) 0.1874(3) 0.0169(7) Uani d . 1 . .
N N4 0.4401(4) 0.3327(2) 0.3012(2) 0.0140(7) Uani d . 1 . .
C C1 0.6709(5) 0.3903(3) 0.0096(3) 0.0220(9) Uani d . 1 . .
C C2 0.7128(6) 0.3516(3) -0.0632(3) 0.0270(10) Uani d . 1 . .
C C3 0.8603(6) 0.3465(3) -0.0666(3) 0.0260(10) Uani d . 1 . .
C C4 0.9675(5) 0.3830(2) 0.0008(3) 0.0200(10) Uani d . 1 . .
C C5 0.9162(5) 0.4217(2) 0.0711(3) 0.0150(10) Uani d . 1 . .
C C6 1.0183(5) 0.4618(2) 0.1404(3) 0.0150(10) Uani d . 1 . .
C C7 1.1250(6) 0.3849(2) 0.0011(3) 0.0240(10) Uani d . 1 . .
C C8 1.2204(5) 0.4239(3) 0.0662(3) 0.0230(10) Uani d . 1 . .
C C9 1.1698(5) 0.4636(2) 0.1385(3) 0.0190(10) Uani d . 1 . .
C C10 1.2640(5) 0.5040(2) 0.2087(3) 0.0210(10) Uani d . 1 . .
C C11 1.2044(5) 0.5385(2) 0.2758(3) 0.0220(10) Uani d . 1 . .
C C12 1.0506(5) 0.5342(2) 0.2725(3) 0.0200(10) Uani d . 1 . .
C C13 0.6879(5) 0.2497(2) 0.1346(3) 0.0210(10) Uani d . 1 . .
C C14 0.6348(5) 0.1994(3) 0.0637(3) 0.0230(10) Uani d . 1 . .
C C15 0.4863(5) 0.1806(2) 0.0443(3) 0.0210(10) Uani d . 1 . .
C C16 0.3914(5) 0.2114(2) 0.0980(3) 0.0170(10) Uani d . 1 . .
C C17 0.4551(5) 0.2589(2) 0.1700(3) 0.0140(10) Uani d . 1 . .
C C18 0.2342(5) 0.1954(2) 0.0845(3) 0.0200(10) Uani d . 1 . .
C C19 0.1507(5) 0.2248(2) 0.1413(3) 0.0190(10) Uani d . 1 . .
C C20 0.3676(5) 0.2891(2) 0.2305(3) 0.0130(10) Uani d . 1 . .
C C21 0.2136(5) 0.2735(2) 0.2156(3) 0.0150(10) Uani d . 1 . .
C C22 0.1320(5) 0.3083(2) 0.2750(3) 0.0160(10) Uani d . 1 . .
C C23 0.2056(5) 0.3546(2) 0.3438(3) 0.0170(10) Uani d . 1 . .
C C24 0.3594(5) 0.3640(2) 0.3562(3) 0.0170(10) Uani d . 1 . .
H H1o 0.9417 0.5160 0.4825 0.026 Uiso calc PR 0.50 A -1
H H2o 0.5305 0.5148 0.4825 0.023 Uiso calc PR 0.50 B -1
H H1w1 0.8627 0.2071 0.2997 0.092 Uiso d . 1 . .
H H1w2 0.8974 0.1352 0.3019 0.092 Uiso d . 1 . .
H H1 0.5703 0.3928 0.0113 0.026 Uiso calc R 1 . .
H H2 0.6407 0.3292 -0.1091 0.033 Uiso calc R 1 . .
H H3 0.8894 0.3192 -0.1132 0.032 Uiso calc R 1 . .
H H7 1.1613 0.3591 -0.0441 0.028 Uiso calc R 1 . .
H H8 1.3210 0.4250 0.0642 0.028 Uiso calc R 1 . .
H H10 1.3654 0.5073 0.2097 0.025 Uiso calc R 1 . .
H H11 1.2658 0.5647 0.3234 0.027 Uiso calc R 1 . .
H H12 1.0121 0.5579 0.3185 0.023 Uiso calc R 1 . .
H H13 0.7875 0.2634 0.1451 0.025 Uiso calc R 1 . .
H H14 0.6995 0.1787 0.0298 0.028 Uiso calc R 1 . .
H H15 0.4492 0.1480 -0.0036 0.025 Uiso calc R 1 . .
H H18 0.1898 0.1645 0.0362 0.024 Uiso calc R 1 . .
H H19 0.0500 0.2131 0.1318 0.023 Uiso calc R 1 . .
H H22 0.0302 0.3001 0.2678 0.019 Uiso calc R 1 . .
H H23 0.1529 0.3794 0.3817 0.020 Uiso calc R 1 . .
H H24 0.4077 0.3934 0.4051 0.020 Uiso calc R 1 . .

loop_
_atom_site_aniso_label
_atom_site_aniso_U_11
_atom_site_aniso_U_22
_atom_site_aniso_U_33
_atom_site_aniso_U_12
_atom_site_aniso_U_13
_atom_site_aniso_U_23
As1 0.0129(2) 0.0140(2) 0.0107(2) -0.0022(2) 0.0037(2) -0.0022(2)
V1 0.0133(4) 0.0186(4) 0.0129(3) 0.0021(3) 0.0051(3) 0.0015(3)
V2 0.0135(3) 0.0147(3) 0.0124(3) -0.0008(3) 0.0022(3) -0.0021(3)
O1 0.015(2) 0.030(2) 0.019(2) -0.0030(10) 0.0000(10) -0.006(13)
O2 0.017(2) 0.020(2) 0.022(2) 0.0041(2) 0.0100(10) 0.0010(10)
O3 0.022(2) 0.0160(10) 0.010(10) -0.0030(10) 0.005(12) -0.001(11)
O4 0.026(2) 0.017(2) 0.015(2) -0.0030(10) 0.0110(10) -0.0010(10)
O5 0.029(2) 0.017(2) 0.020(2) 0.0010(10) 0.0030(10) -0.0010(10)
O6 0.014(2) 0.019(2) 0.0160(10) 0.0000(10) 0.0020(10) -0.0020(10)
O7 0.014(2) 0.022(2) 0.017(2) 0.0020(10) 0.000(10) 0.0010(10)
O8 0.021(2) 0.026(2) 0.019(2) 0.0060(10) 0.0080(10) 0.0060(10)
O1w 0.060(3) 0.061(3) 0.108(4) 0.001(3) 0.016(3) 0.029(3)
N1 0.018(2) 0.022(2) 0.013(2) 0.001(2) 0.0030(10) 0.0020(10)
N2 0.017(2) 0.017(2) 0.013(2) 0.0020(10) 0.007(2) 0.0010(10)
N3 0.016(2) 0.018(2) 0.017(2) -0.0010(10) 0.005(2) -0.0040(10)
N4 0.014(2) 0.013(2) 0.016(2) -0.0020(10) 0.0050(10) -0.0010(10)
C1 0.019(2) 0.028(2) 0.018(2) -0.001(2) 0.000(2) 0.002(2)
C2 0.034(3) 0.030(3) 0.017(2) -0.005(2) 0.003(2) -0.004(2)
C3 0.043(3) 0.023(2) 0.015(2) 0.005(2) 0.010(2) -0.001(2)
C4 0.031(3) 0.017(2) 0.015(2) 0.006(2) 0.009(2) 0.004(2)
C5 0.016(2) 0.016(2) 0.016(2) 0.002(2) 0.006(2) 0.004(2)
C6 0.016(2) 0.017(2) 0.013(2) 0.003(2) 0.005(2) 0.004(2)
C7 0.032(3) 0.022(2) 0.021(2) 0.012(2) 0.016(2) 0.006(2)
C8 0.023(2) 0.027(2) 0.025(2) 0.010(2) 0.014(2) 0.008(2)
C9 0.020(2) 0.019(2) 0.019(2) 0.005(2) 0.008(2) 0.009(2)
C10 0.011(2) 0.021(2) 0.031(2) 0.000(2) 0.005(2) 0.009(2)
C11 0.021(2) 0.019(2) 0.026(2) -0.005(2) 0.006(2) 0.000(2)
C12 0.023(2) 0.019(2) 0.018(2) -0.004(2) 0.006(2) -0.003(2)
C13 0.018(2) 0.025(2) 0.021(2) -0.001(2) 0.005(2) -0.008(2)
C14 0.026(2) 0.025(2) 0.021(2) 0.002(2) 0.010(2) -0.009(2)
C15 0.024(2) 0.019(2) 0.017(2) 0.002(2) 0.000(2) -0.004(2)
C16 0.018(2) 0.0152(19) 0.015(2) 0.002(2) 0.000(2) 0.000(2)
C17 0.015(2) 0.0120(19) 0.014(2) 0.000(2) 0.002(2) 0.001(2)
C18 0.020(2) 0.019(2) 0.018(2) -0.002(2) -0.002(2) -0.005(2)
C19 0.015(2) 0.021(2) 0.021(2) -0.002(2) 0.001(2) -0.002(2)
C20 0.014(2) 0.0193(2) 0.012(2) -0.003(2) 0.001(2) 0.0000(10)
C21 0.015(2) 0.013(2) 0.016(2) 0.000(2) 0.002(2) 0.001(2)
C22 0.011(2) 0.018(2) 0.019(2) 0.001(2) 0.004(2) 0.004(2)
C23 0.021(2) 0.017(2) 0.015(2) 0.005(2) 0.008(2) 0.003(2)
C24 0.020(2) 0.017(2) 0.013(2) -0.003(2) 0.003(2) -0.002(2)

loop_
_atom_type_symbol
_atom_type_description
_atom_type_scat_dispersion_real
_atom_type_scat_dispersion_imag
_atom_type_scat_source
C C 0.0033 0.0016 'International Tables Vol C Tables 4.2.6.8 and 6.1.1.4'
H H 0.0000 0.0000 'International Tables Vol C Tables 4.2.6.8 and 6.1.1.4'
N N 0.0061 0.0033 'International Tables Vol C Tables 4.2.6.8 and 6.1.1.4'
O O 0.0106 0.0060 'International Tables Vol C Tables 4.2.6.8 and 6.1.1.4'
V V 0.3005 0.5294 'International Tables Vol C Tables 4.2.6.8 and 6.1.1.4'
As As 0.0499 2.0058 'International Tables Vol C Tables 4.2.6.8 and 6.1.1.4'

loop_
_geom_angle_atom_site_label_1
_geom_angle_atom_site_label_2
_geom_angle_atom_site_label_3
_geom_angle
_geom_angle_publ_flag
O1 As1 O2 109.0(2) yes
O1 As1 O3 111.0(2) yes
O1 As1 O4 109.8(2) yes
O2 As1 O3 106.8(2) yes
O2 As1 O4 110.9(2) yes
O3 As1 O4 109.30(10) yes
O4 V1 O6 89.60(10) yes
O4 V1 O7 101.50(10) yes
O4 V1 O8 99.6(2) yes
O4 V1 N1 157.80(10) yes
O4 V1 N2 84.40(10) yes
O6 V1 O7 76.80(10) yes
O6 V1 O8 169.40(10) yes
O6 V1 N1 78.50(10) yes
O6 V1 N2 75.00(10) yes
O7 V1 O8 106.1(2) yes
O7 V1 N1 94.0(2) yes
O7 V1 N2 151.20(10) yes
O8 V1 N1 91.1(2) yes
O8 V1 N2 100.6(2) yes
N1 V1 N2 74.50(10) yes
O3 V2 O5 100.2(2) yes
O3 V2 O6 101.20(10) yes
O3 V2 O7 89.70(10) yes
O3 V2 N3 157.70(10) yes
O3 V2 N4 83.90(10) yes
O5 V2 O6 106.9(2) yes
O5 V2 O7 167.40(10) yes
O5 V2 N3 88.9(2) yes
O5 V2 N4 98.2(2) yes
O6 V2 O7 78.50(10) yes
O6 V2 N3 95.40(10) yes
O6 V2 N4 152.90(10) yes
O7 V2 N3 79.10(10) yes
O7 V2 N4 74.90(10) yes
N3 V2 N4 74.60(10) yes
As1 O3 V2 130.2(2) ?
As1 O4 V1 128.6(2) ?
V2 O6 V1 98.50(10) ?
V1 O7 V2 100.60(10) ?
C1 N1 C5 118.2(4) ?
C1 N1 V1 124.9(3) ?
C5 N1 V1 116.9(3) ?
C12 N2 C6 117.3(4) ?
C12 N2 V1 127.0(3) ?
C6 N2 V1 115.5(3) ?
C13 N3 C17 118.0(4) ?
C13 N3 V2 124.0(3) ?
C17 N3 V2 117.6(3) ?
C24 N4 C20 117.7(4) ?
C24 N4 V2 127.6(3) ?
C20 N4 V2 114.6(3) ?
N1 C1 C2 122.5(5) ?
C3 C2 C1 119.8(5) ?
C2 C3 C4 119.6(4) ?
C3 C4 C5 117.2(4) ?
C3 C4 C7 124.5(4) ?
C5 C4 C7 118.3(4) ?
N1 C5 C4 122.7(4) ?
N1 C5 C6 117.0(4) ?
C4 C5 C6 120.4(4) ?
N2 C6 C9 123.8(4) ?
N2 C6 C5 115.9(4) ?
C9 C6 C5 120.3(4) ?
C8 C7 C4 120.9(4) ?
C7 C8 C9 121.5(4) ?
C6 C9 C10 117.3(4) ?
C6 C9 C8 118.7(4) ?
C10 C9 C8 124.0(4) ?
C11 C10 C9 119.2(4) ?
C10 C11 C12 119.9(4) ?
N2 C12 C11 122.5(4) ?
N3 C13 C14 122.6(4) ?
C15 C14 C13 119.6(4) ?
C14 C15 C16 119.1(4) ?
C17 C16 C15 117.4(4) ?
C17 C16 C18 118.6(4) ?
C15 C16 C18 124.0(4) ?
N3 C17 C16 123.1(4) ?
N3 C17 C20 116.3(4) ?
C16 C17 C20 120.6(4) ?
C19 C18 C16 120.9(4) ?
C18 C19 C21 121.5(4) ?
N4 C20 C21 123.3(4) ?
N4 C20 C17 116.7(4) ?
C21 C20 C17 120.0(4) ?
C22 C21 C20 117.0(4) ?
C22 C21 C19 124.6(4) ?
C20 C21 C19 118.4(4) ?
C23 C22 C21 119.0(4) ?
C22 C23 C24 119.9(4) ?
N4 C24 C23 122.9(4) ?
As1 O1 H1o 109.5 ?
As1 O2 H2o 109.5 ?
H1w1 O1w H1w2 105.6 ?
N1 C1 H1 118.8 ?
C2 C1 H1 118.8 ?
C3 C2 H2 120.1 ?
C1 C2 H2 120.1 ?
C2 C3 H3 120.2 ?
C4 C3 H3 120.2 ?
C8 C7 H7 119.6 ?
C4 C7 H7 119.6 ?
C7 C8 H8 119.3 ?
C9 C8 H8 119.3 ?
C11 C10 H10 120.4 ?
C9 C10 H10 120.4 ?
C10 C11 H11 120.1 ?
C12 C11 H11 120.1 ?
N2 C12 H12 118.8 ?
C11 C12 H12 118.8 ?
N3 C13 H13 118.7 ?
C14 C13 H13 118.7 ?
C15 C14 H14 120.2 ?
C13 C14 H14 120.2 ?
C14 C15 H15 120.5 ?
C16 C15 H15 120.5 ?
C19 C18 H18 119.6 ?
C16 C18 H18 119.6 ?
C18 C19 H19 119.2 ?
C21 C19 H19 119.2 ?
C23 C22 H22 120.5 ?
C21 C22 H22 120.5 ?
C22 C23 H23 120.1 ?
C24 C23 H23 120.1 ?
N4 C24 H24 118.5 ?
C23 C24 H24 118.5 ?

loop_
_geom_bond_atom_site_label_1
_geom_bond_atom_site_label_2
_geom_bond_distance
_geom_bond_publ_flag
As1 O1 1.676(3) yes
As1 O2 1.684(3) yes
As1 O3 1.694(3) yes
As1 O4 1.690(3) yes
V1 O4 1.928(3) yes
V1 O6 2.367(3) yes
V1 O7 1.664(3) yes
V1 O8 1.612(3) yes
V1 N1 2.156(4) yes
V1 N2 2.214(4) yes
V2 O3 1.904(3) yes
V2 O5 1.620(3) yes
V2 O6 1.661(3) yes
V2 N3 2.137(4) yes
V2 N4 2.222(4) yes
V2 O7 2.312(3) yes
N1 C1 1.327(6) ?
N1 C5 1.367(6) ?
N2 C12 1.336(6) ?
N2 C6 1.367(5) ?
N3 C13 1.324(6) ?
N3 C17 1.366(5) ?
N4 C24 1.332(5) ?
N4 C20 1.364(5) ?
C1 C2 1.397(7) ?
C2 C3 1.368(7) ?
C3 C4 1.404(7) ?
C4 C5 1.408(6) ?
C4 C7 1.445(7) ?
C5 C6 1.429(6) ?
C6 C9 1.397(6) ?
C7 C8 1.353(7) ?
C8 C9 1.437(6) ?
C9 C10 1.404(7) ?
C10 C11 1.374(6) ?
C11 C12 1.403(6) ?
C13 C14 1.400(6) ?
C14 C15 1.376(7) ?
C15 C16 1.408(6) ?
C16 C17 1.397(6) ?
C16 C18 1.444(6) ?
C17 C20 1.425(6) ?
C18 C19 1.354(6) ?
C19 C21 1.431(6) ?
C20 C21 1.413(6) ?
C21 C22 1.413(6) ?
C22 C23 1.381(6) ?
C23 C24 1.394(6) ?
O1 H1o 0.85 ?
O2 H2o 0.85 ?
O1w H1w1 0.86 ?
O1w H1w2 0.87 ?
C1 H1 0.93 ?
C2 H2 0.93 ?
C3 H3 0.93 ?
C7 H7 0.93 ?
C8 H8 0.93 ?
C10 H10 0.93 ?
C11 H11 0.93 ?
C12 H12 0.93 ?
C13 H13 0.93 ?
C14 H14 0.93 ?
C15 H15 0.93 ?
C18 H18 0.93 ?
C19 H19 0.93 ?
C22 H22 0.93 ?
C23 H23 0.93 ?
C24 H24 0.93 ?

loop_
_geom_hbond_atom_site_label_D
_geom_hbond_atom_site_label_H
_geom_hbond_atom_site_label_A
_geom_hbond_site_symmetry_A
_geom_hbond_distance_DH
_geom_hbond_distance_HA
_geom_hbond_distance_DA
_geom_hbond_angle_DHA
_geom_hbond_publ_flag
O1 H1o O1 3_766 0.85 1.84 2.593(6) 146 yes
O2 H2o O2 3_666 0.85 1.84 2.683(6) 173 yes
O1w H1w1 O5 . 0.86 2.06 2.920(7) 173 yes
O1w H1w2 O8 2_645 0.87 2.04 2.901(6) 173 yes

loop_
_geom_torsion_atom_site_label_1
_geom_torsion_atom_site_label_2
_geom_torsion_atom_site_label_3
_geom_torsion_atom_site_label_4
_geom_torsion
O1 As1 O3 V2 -114.2(2)
O2 As1 O3 V2 127.1(2)
O4 As1 O3 V2 7.1(3)
O5 V2 O3 As1 143.5(2)
O6 V2 O3 As1 33.9(3)
N3 V2 O3 As1 -103.7(4)
N4 V2 O3 As1 -119.2(2)
O7 V2 O3 As1 -44.4(2)
V1 V2 O3 As1 -12.8(2)
O1 As1 O4 V1 132.8(2)
O2 As1 O4 V1 -106.6(2)
O3 As1 O4 V1 10.9(3)
O8 V1 O4 As1 138.6(2)
O7 V1 O4 As1 29.8(3)
N1 V1 O4 As1 -103.6(4)
N2 V1 O4 As1 -121.6(2)
O6 V1 O4 As1 -46.7(2)
V2 V1 O4 As1 -14.8(2)
O5 V2 O6 V1 -176.90(10)
O3 V2 O6 V1 -72.50(10)
N3 V2 O6 V1 92.60(10)
N4 V2 O6 V1 26.2(3)
O7 V2 O6 V1 14.90(10)
O8 V1 O6 V2 -128.4(8)
O7 V1 O6 V2 -21.0(2)
O4 V1 O6 V2 80.9(2)
N1 V1 O6 V2 -118.0(2)
N2 V1 O6 V2 165.2(2)
O8 V1 O7 V2 -175.50(10)
O4 V1 O7 V2 -71.80(10)
N1 V1 O7 V2 92.20(10)
N2 V1 O7 V2 27.5(3)
O6 V1 O7 V2 15.00(10)
O5 V2 O7 V1 -138.3(6)
O6 V2 O7 V1 -21.5(2)
O3 V2 O7 V1 80.0(2)
N3 V2 O7 V1 -119.4(2)
N4 V2 O7 V1 163.8(2)
O8 V1 N1 C1 -75.6(4)
O7 V1 N1 C1 30.6(4)
O4 V1 N1 C1 165.0(4)
N2 V1 N1 C1 -176.3(4)
O6 V1 N1 C1 106.3(4)
V2 V1 N1 C1 78.1(4)
O8 V1 N1 C5 104.5(3)
O7 V1 N1 C5 -149.2(3)
O4 V1 N1 C5 -14.8(5)
N2 V1 N1 C5 3.9(3)
O6 V1 N1 C5 -73.6(3)
V2 V1 N1 C5 -101.7(3)
O8 V1 N2 C12 92.7(4)
O7 V1 N2 C12 -109.7(4)
O4 V1 N2 C12 -6.1(4)
N1 V1 N2 C12 -179.1(4)
O6 V1 N2 C12 -97.2(4)
V2 V1 N2 C12 -89.0(4)
O8 V1 N2 C6 -91.5(3)
O7 V1 N2 C6 66.0(4)
O4 V1 N2 C6 169.7(3)
N1 V1 N2 C6 -3.3(3)
O6 V1 N2 C6 78.6(3)
V2 V1 N2 C6 86.7(3)
O5 V2 N3 C13 -77.9(4)
O6 V2 N3 C13 28.9(4)
O3 V2 N3 C13 167.3(4)
N4 V2 N3 C13 -176.7(4)
O7 V2 N3 C13 106.1(4)
V1 V2 N3 C13 78.5(4)
O5 V2 N3 C17 95.0(3)
O6 V2 N3 C17 -158.2(3)
O3 V2 N3 C17 -19.8(6)
N4 V2 N3 C17 -3.8(3)
O7 V2 N3 C17 -80.9(3)
V1 V2 N3 C17 -108.6(3)
O5 V2 N4 C24 97.6(4)
O6 V2 N4 C24 -104.6(4)
O3 V2 N4 C24 -1.8(3)
N3 V2 N4 C24 -175.8(4)
O7 V2 N4 C24 -93.1(4)
V1 V2 N4 C24 -84.3(3)
O5 V2 N4 C20 -83.9(3)
O6 V2 N4 C20 73.8(4)
O3 V2 N4 C20 176.7(3)
N3 V2 N4 C20 2.7(3)
O7 V2 N4 C20 85.4(3)
V1 V2 N4 C20 94.2(3)
C5 N1 C1 C2 2.1(7)
V1 N1 C1 C2 -177.7(3)
N1 C1 C2 C3 0.7(7)
C1 C2 C3 C4 -2.7(7)
C2 C3 C4 C5 1.9(7)
C2 C3 C4 C7 -176.4(4)
C1 N1 C5 C4 -2.9(6)
V1 N1 C5 C4 176.9(3)
C1 N1 C5 C6 176.2(4)
V1 N1 C5 C6 -4.0(5)
C3 C4 C5 N1 0.9(6)
C7 C4 C5 N1 179.4(4)
C3 C4 C5 C6 -178.2(4)
C7 C4 C5 C6 0.3(6)
C12 N2 C6 C9 -1.8(6)
V1 N2 C6 C9 -178.0(3)
C12 N2 C6 C5 178.6(4)
V1 N2 C6 C5 2.4(5)
N1 C5 C6 N2 0.9(5)
C4 C5 C6 N2 -179.9(4)
N1 C5 C6 C9 -178.6(4)
C4 C5 C6 C9 0.5(6)
C3 C4 C7 C8 177.2(4)
C5 C4 C7 C8 -1.1(6)
C4 C7 C8 C9 1.2(7)
N2 C6 C9 C10 0.6(6)
C5 C6 C9 C10 -179.9(4)
N2 C6 C9 C8 -180.0(4)
C5 C6 C9 C8 -0.5(6)
C7 C8 C9 C6 -0.4(6)
C7 C8 C9 C10 179.0(4)
C6 C9 C10 C11 1.0(6)
C8 C9 C10 C11 -178.4(4)
C9 C10 C11 C12 -1.2(7)
C6 N2 C12 C11 1.6(6)
V1 N2 C12 C11 177.3(3)
C10 C11 C12 N2 -0.1(7)
C17 N3 C13 C14 -1.2(7)
V2 N3 C13 C14 171.7(4)
N3 C13 C14 C15 2.7(7)
C13 C14 C15 C16 -1.4(7)
C14 C15 C16 C17 -1.2(6)
C14 C15 C16 C18 -179.5(4)
C13 N3 C17 C16 -1.6(6)
V2 N3 C17 C16 -175.0(3)
C13 N3 C17 C20 177.7(4)
V2 N3 C17 C20 4.4(5)
C15 C16 C17 N3 2.8(6)
C18 C16 C17 N3 -178.8(4)
C15 C16 C17 C20 -176.5(4)
C18 C16 C17 C20 1.9(6)
C17 C16 C18 C19 -1.1(6)
C15 C16 C18 C19 177.2(4)
C16 C18 C19 C21 1.0(7)
C24 N4 C20 C21 -2.5(6)
V2 N4 C20 C21 178.9(3)
C24 N4 C20 C17 177.2(4)
V2 N4 C20 C17 -1.4(5)
N3 C17 C20 N4 -1.8(5)
C16 C17 C20 N4 177.5(4)
N3 C17 C20 C21 177.9(4)
C16 C17 C20 C21 -2.7(6)
N4 C20 C21 C22 3.1(6)
C17 C20 C21 C22 -176.6(4)
N4 C20 C21 C19 -177.7(4)
C17 C20 C21 C19 2.6(6)
C18 C19 C21 C22 177.4(4)
C18 C19 C21 C20 -1.8(6)
C20 C21 C22 C23 -0.4(6)
C19 C21 C22 C23 -179.6(4)
C21 C22 C23 C24 -2.6(6)
C20 N4 C24 C23 -0.8(6)
V2 N4 C24 C23 177.7(3)
C22 C23 C24 N4 3.4(6)
